data_1521931
loop_
_publ_author_name
'Sirotinkin, S.P.'
'Tchijov, S.M.'
'Kovba, L.M.'
'Pokrovskii, A.N.'

_publ_section_title
;
 Structure cristalline de sulfates doubles de sodium et de terres rares
;
_journal_name_full 'Journal of the Less-Common Metals'
_journal_page_first 101
_journal_page_last 105
_journal_volume 58
_journal_year 1978
_chemical_formula_sum 'Er Na O8 S2'
_chemical_name_systematic 'Na Er (S O4)2'
_space_group_IT_number 11
_symmetry_space_group_name_Hall '-P 2c'
_symmetry_space_group_name_H-M 'P 1 1 21/m'
_cell_angle_alpha 90
_cell_angle_beta 90
_cell_angle_gamma 96.71
_cell_formula_units_Z 2
_cell_length_a 4.673
_cell_length_b 9.575
_cell_length_c 6.861
_cell_volume 304.886
_citation_journal_id_ASTM JCOMAH
_cod_data_source_file Sirotinkin_JCOMAH_1978_1656.cif
_cod_data_source_block Er1Na1O8S2
_cod_original_cell_volume 304.8856
_cod_original_sg_symbol_Hall '-P 2yb (z,x,y)'
_cod_original_formula_sum 'Er1 Na1 O8 S2'
_cod_database_code 1521931

loop_
_symmetry_equiv_pos_as_xyz
x,y,z
-x,-y,z+1/2
-x,-y,-z
x,y,-z-1/2

loop_
_atom_site_label
_atom_site_type_symbol
_atom_site_fract_x
_atom_site_fract_y
_atom_site_fract_z
_atom_site_occupancy
_atom_site_U_iso_or_equiv
O4 O-2 0.2597 0.1465 0.923 1 0.0
Na1 Na+1 0.6363 0.3486 0.75 1 0.0
O1 O-2 0.8201 0.0655 0.75 1 0.0
O5 O-2 0.1284 0.3774 0.25 1 0.0
Er1 Er+3 0.3485 0.1792 0.25 1 0.0
O2 O-2 0.7965 0.0781 0.25 1 0.0
O3 O-2 0.6817 0.3413 0.0802 1 0.0
S2 S+6 0.1395 0.0721 0.75 1 0.0
S1 S+6 0.8325 0.4095 0.25 1 0.0
O6 O-2 0.1735 0.4432 0.75 1 0.0
